data_7040852
loop_
_publ_author_name
'Lang, Georgette M.'
'Skaper, Dirk'
'Hampel, Frank'
'Gladysz, John A.'

_publ_section_title
;
 Synthesis, reactivity, structures, and dynamic properties of gyroscope
 like iron complexes with dibridgehead diphosphine cages: pre- vs.
 post-metathesis substitutions as routes to adducts with neutral dipolar
 Fe(CO)(NO)(X) rotors.
;
_journal_issue 41
_journal_name_full 'Dalton transactions (Cambridge, England : 2003)'
_journal_page_first 16190
_journal_page_last 16204
_journal_paper_doi 10.1039/c6dt03258c
_journal_volume 45
_journal_year 2016
_chemical_formula_moiety 'C43 H84 Cl Fe N O2 P2'
_chemical_formula_sum 'C43 H84 Cl Fe N O2 P2'
_chemical_formula_weight 800.35
_chemical_name_systematic
; 
 ? 
;
_space_group_IT_number 15
_symmetry_cell_setting monoclinic
_symmetry_space_group_name_Hall '-C 2yc'
_symmetry_space_group_name_H-M 'C 1 2/c 1'
_atom_sites_solution_hydrogens geom
_atom_sites_solution_primary direct
_atom_sites_solution_secondary difmap
_audit_creation_method SHELXL-97
_audit_update_record
;
2016-08-15 deposited with the CCDC.
2016-09-27 downloaded from the CCDC.
;
_cell_angle_alpha 90.00
_cell_angle_beta 122.4590(10)
_cell_angle_gamma 90.00
_cell_formula_units_Z 4
_cell_length_a 21.4367(4)
_cell_length_b 13.8586(4)
_cell_length_c 18.3518(5)
_cell_measurement_reflns_used 5268
_cell_measurement_temperature 173(2)
_cell_measurement_theta_max 0.909
_cell_measurement_theta_min 0.848
_cell_volume 4600.3(2)
_computing_cell_refinement DENZO-SMN
_computing_data_collection 'Nonius Collect'
_computing_data_reduction DENZO-SMN
_computing_molecular_graphics 'SHELXTL NT'
_computing_publication_material 'SHELXTL NT'
_computing_structure_refinement 'SHELXL-97 (Sheldrick, 1997)'
_computing_structure_solution 'SHELXS-97 (Sheldrick, 1990)'
_diffrn_ambient_temperature 173(2)
_diffrn_detector_area_resol_mean 9
_diffrn_measured_fraction_theta_full 0.998
_diffrn_measured_fraction_theta_max 0.998
_diffrn_measurement_device_type 'Nonius KappaCCD'
_diffrn_radiation_monochromator graphite
_diffrn_radiation_source 'fine-focus rotating anode'
_diffrn_radiation_type MoK\a
_diffrn_radiation_wavelength 0.71073
_diffrn_reflns_av_R_equivalents 0.0218
_diffrn_reflns_av_sigmaI/netI 0.0321
_diffrn_reflns_limit_h_max 27
_diffrn_reflns_limit_h_min -27
_diffrn_reflns_limit_k_max 17
_diffrn_reflns_limit_k_min -17
_diffrn_reflns_limit_l_max 23
_diffrn_reflns_limit_l_min -23
_diffrn_reflns_number 9763
_diffrn_reflns_theta_full 27.44
_diffrn_reflns_theta_max 27.44
_diffrn_reflns_theta_min 2.37
_exptl_absorpt_coefficient_mu 0.489
_exptl_absorpt_correction_T_max 0.9086
_exptl_absorpt_correction_T_min 0.8476
_exptl_absorpt_correction_type empirical
_exptl_absorpt_process_details Scalepack
_exptl_crystal_colour yellow
_exptl_crystal_density_diffrn 1.156
_exptl_crystal_density_method 'not measured'
_exptl_crystal_description plate
_exptl_crystal_F_000 1752
_exptl_crystal_size_max 0.35
_exptl_crystal_size_mid 0.30
_exptl_crystal_size_min 0.20
_refine_diff_density_max 0.975
_refine_diff_density_min -1.014
_refine_diff_density_rms 0.071
_refine_ls_extinction_method none
_refine_ls_goodness_of_fit_ref 1.062
_refine_ls_hydrogen_treatment mixed
_refine_ls_matrix_type full
_refine_ls_number_parameters 234
_refine_ls_number_reflns 5244
_refine_ls_number_restraints 3
_refine_ls_restrained_S_all 1.081
_refine_ls_R_factor_all 0.0648
_refine_ls_R_factor_gt 0.0503
_refine_ls_shift/su_max 0.097
_refine_ls_shift/su_mean 0.003
_refine_ls_structure_factor_coef Fsqd
_refine_ls_weighting_details 'calc w=1/[\s^2^(Fo^2^)+(0.0847P)^2^+7.0671P] where P=(Fo^2^+2Fc^2^)/3'
_refine_ls_weighting_scheme calc
_refine_ls_wR_factor_gt 0.1496
_refine_ls_wR_factor_ref 0.1612
_reflns_number_gt 4135
_reflns_number_total 5244
_reflns_threshold_expression >2sigma(I)
_cod_data_source_file c6dt03258c2.cif
_cod_data_source_block ds02
_cod_depositor_comments
;
The following automatic conversions were performed:

'_symmetry_cell_setting' value 'Monoclinic' changed to 'monoclinic'
according to
/usr/data/users/saulius/crontab/automatic-downloads/rss-feeds/RSC/lib/dictionaries/cif_core.dic
dictionary named 'cif_core.dic' version 2.4.2 from 2011-04-26.

Automatic conversion script
Id: cif_fix_values 4268 2015-11-12 08:31:59Z antanas 

 Adding full bibliography for 7040850--7040852.cif.
;
_cod_original_sg_symbol_H-M C2/c
_cod_database_code 7040852

loop_
_symmetry_equiv_pos_as_xyz
'x, y, z'
'-x, y, -z+1/2'
'x+1/2, y+1/2, z'
'-x+1/2, y+1/2, -z+1/2'
'-x, -y, -z'
'x, -y, z-1/2'
'-x+1/2, -y+1/2, -z'
'x+1/2, -y+1/2, z-1/2'

loop_
_atom_site_label
_atom_site_type_symbol
_atom_site_fract_x
_atom_site_fract_y
_atom_site_fract_z
_atom_site_U_iso_or_equiv
_atom_site_adp_type
_atom_site_occupancy
_atom_site_symmetry_multiplicity
_atom_site_calc_flag
_atom_site_refinement_flags
Fe1 Fe -1.0000 0.48534(4) -0.7500 0.03038(16) Uani 1 2 d SD
P1 P -0.87550(3) 0.48238(5) -0.66929(4) 0.02779(17) Uani 1 1 d .
C11 C -0.83442(14) 0.57252(19) -0.58297(16) 0.0342(5) Uani 1 1 d .
H11A H -0.7805 0.5610 -0.5464 0.041 Uiso 1 1 calc R
H11B H -0.8420 0.6373 -0.6092 0.041 Uiso 1 1 calc R
C12 C -0.86613(16) 0.5719(2) -0.52575(17) 0.0393(6) Uani 1 1 d .
H12A H -0.8559 0.5083 -0.4969 0.047 Uiso 1 1 calc R
H12B H -0.9205 0.5795 -0.5628 0.047 Uiso 1 1 calc R
C13 C -0.83502(16) 0.6509(2) -0.45690(17) 0.0424(6) Uani 1 1 d .
H13A H -0.8587 0.6458 -0.4233 0.051 Uiso 1 1 calc R
H13B H -0.7814 0.6398 -0.4167 0.051 Uiso 1 1 calc R
C14 C -0.84676(15) 0.7523(2) -0.49363(17) 0.0378(6) Uani 1 1 d .
H14A H -0.8960 0.7555 -0.5480 0.045 Uiso 1 1 calc R
H14B H -0.8092 0.7652 -0.5081 0.045 Uiso 1 1 calc R
C15 C -0.84198(16) 0.8317(2) -0.43282(19) 0.0432(6) Uani 1 1 d .
H15A H -0.7951 0.8239 -0.3762 0.052 Uiso 1 1 calc R
H15B H -0.8402 0.8950 -0.4566 0.052 Uiso 1 1 calc R
C16 C -0.90567(15) 0.8328(2) -0.41832(17) 0.0415(6) Uani 1 1 d .
H16A H -0.9060 0.7710 -0.3915 0.050 Uiso 1 1 calc R
H16B H -0.8973 0.8853 -0.3774 0.050 Uiso 1 1 calc R
C17 C -0.98054(15) 0.8472(2) -0.50094(17) 0.0399(6) Uani 1 1 d .
H17A H -0.9906 0.7919 -0.5400 0.048 Uiso 1 1 calc R
H17B H -0.9789 0.9063 -0.5302 0.048 Uiso 1 1 calc R
C18 C -1.04357(16) 0.8562(2) -0.48584(18) 0.0422(6) Uani 1 1 d .
H18A H -1.0329 0.9106 -0.4458 0.051 Uiso 1 1 calc R
H18B H -1.0458 0.7965 -0.4576 0.051 Uiso 1 1 calc R
C21 C -0.82984(14) 0.50479(19) -0.72801(16) 0.0330(5) Uani 1 1 d .
H21A H -0.7761 0.5121 -0.6857 0.040 Uiso 1 1 calc R
H21B H -0.8370 0.4478 -0.7643 0.040 Uiso 1 1 calc R
C22 C -0.85806(14) 0.59435(19) -0.78568(16) 0.0348(5) Uani 1 1 d .
H22A H -0.9109 0.5851 -0.8311 0.042 Uiso 1 1 calc R
H22B H -0.8543 0.6508 -0.7505 0.042 Uiso 1 1 calc R
C23 C -0.81491(15) 0.6151(2) -0.82841(17) 0.0387(6) Uani 1 1 d .
H23A H -0.8110 0.5549 -0.8547 0.046 Uiso 1 1 calc R
H23B H -0.7642 0.6356 -0.7835 0.046 Uiso 1 1 calc R
C24 C -0.85045(15) 0.6934(2) -0.89810(17) 0.0397(6) Uani 1 1 d .
H24A H -0.8216 0.6997 -0.9256 0.048 Uiso 1 1 calc R
H24B H -0.9010 0.6725 -0.9431 0.048 Uiso 1 1 calc R
C25 C -0.85499(15) 0.7917(2) -0.86470(17) 0.0398(6) Uani 1 1 d .
H25A H -0.8056 0.8084 -0.8143 0.048 Uiso 1 1 calc R
H25B H -0.8894 0.7874 -0.8445 0.048 Uiso 1 1 calc R
C26 C -0.88071(17) 0.8728(2) -0.93095(19) 0.0454(7) Uani 1 1 d .
H26A H -0.8434 0.8817 -0.9465 0.054 Uiso 1 1 calc R
H26B H -0.8828 0.9334 -0.9038 0.054 Uiso 1 1 calc R
C31 C -0.83652(13) 0.36812(19) -0.61399(15) 0.0341(5) Uani 1 1 d .
H31A H -0.7821 0.3712 -0.5846 0.041 Uiso 1 1 calc R
H31B H -0.8482 0.3598 -0.5690 0.041 Uiso 1 1 calc R
C32 C -0.86435(15) 0.28028(19) -0.67276(16) 0.0377(6) Uani 1 1 d .
H32A H -0.9188 0.2848 -0.7115 0.045 Uiso 1 1 calc R
H32B H -0.8432 0.2812 -0.7093 0.045 Uiso 1 1 calc R
C33 C -0.84500(13) 0.18479(19) -0.62484(15) 0.0329(5) Uani 1 1 d .
H33A H -0.7905 0.1779 -0.5890 0.039 Uiso 1 1 calc R
H33B H -0.8634 0.1851 -0.5855 0.039 Uiso 1 1 calc R
C34 C -0.87756(15) 0.09884(19) -0.68498(16) 0.0363(6) Uani 1 1 d .
H34A H -0.8569 0.0970 -0.7219 0.044 Uiso 1 1 calc R
H34B H -0.9316 0.1083 -0.7232 0.044 Uiso 1 1 calc R
C35 C -0.86342(17) 0.0019(2) -0.63983(18) 0.0408(6) Uani 1 1 d .
H35A H -0.8095 -0.0062 -0.5991 0.049 Uiso 1 1 calc R
H35B H -0.8867 0.0021 -0.6056 0.049 Uiso 1 1 calc R
C36 C -0.89268(18) -0.0836(2) -0.70090(19) 0.0476(7) Uani 1 1 d .
H36A H -0.8814 -0.1433 -0.6663 0.057 Uiso 1 1 calc R
H36B H -0.8658 -0.0872 -0.7310 0.057 Uiso 1 1 calc R
C37 C -0.97561(18) -0.0813(2) -0.76873(18) 0.0442(7) Uani 1 1 d .
H37A H -0.9885 -0.1382 -0.8069 0.053 Uiso 1 1 calc R
H37B H -0.9868 -0.0229 -0.8047 0.053 Uiso 1 1 calc R
Cl2 Cl -1.00365(18) 0.3986(3) -0.6415(2) 0.0408(5) Uani 0.33 1 d PD
Cl1 Cl -1.0000 0.6553(4) -0.7500 0.0408(5) Uani 0.33 2 d SPD
C10 C -1.0000 0.6053(4) -0.7500 0.0448(10) Uani 1 2 d SD
N20 N -1.0031(3) 0.4235(4) -0.6677(4) 0.0448(10) Uani 0.50 1 d PD
O10 O -0.9885(3) 0.6895(4) -0.7236(4) 0.087(2) Uani 0.50 1 d PD
O20 O -1.0034(5) 0.3938(7) -0.6194(5) 0.087(2) Uani 0.50 1 d PD

loop_
_atom_site_aniso_label
_atom_site_aniso_U_11
_atom_site_aniso_U_22
_atom_site_aniso_U_33
_atom_site_aniso_U_23
_atom_site_aniso_U_13
_atom_site_aniso_U_12
Fe1 0.0220(3) 0.0310(3) 0.0300(3) 0.000 0.0085(2) 0.000
P1 0.0227(3) 0.0295(3) 0.0252(3) -0.0013(2) 0.0089(2) -0.0010(2)
C11 0.0300(12) 0.0366(14) 0.0297(11) -0.0044(10) 0.0119(10) -0.0054(10)
C12 0.0503(15) 0.0345(14) 0.0354(13) -0.0052(11) 0.0244(12) -0.0077(12)
C13 0.0491(15) 0.0416(15) 0.0313(12) -0.0067(11) 0.0182(12) 0.0004(12)
C14 0.0379(13) 0.0401(15) 0.0403(13) -0.0051(11) 0.0241(11) -0.0042(11)
C15 0.0411(14) 0.0426(16) 0.0445(14) -0.0103(12) 0.0220(12) -0.0100(12)
C16 0.0472(15) 0.0431(15) 0.0366(13) -0.0069(12) 0.0241(12) -0.0029(12)
C17 0.0438(14) 0.0437(15) 0.0374(13) -0.0038(11) 0.0251(12) -0.0016(12)
C18 0.0514(16) 0.0400(15) 0.0444(14) -0.0065(12) 0.0318(13) -0.0002(12)
C21 0.0274(11) 0.0378(13) 0.0323(12) -0.0023(10) 0.0150(10) -0.0003(10)
C22 0.0335(12) 0.0371(14) 0.0368(12) 0.0011(11) 0.0208(11) 0.0016(10)
C23 0.0388(13) 0.0457(16) 0.0376(13) -0.0009(11) 0.0244(12) 0.0030(11)
C24 0.0447(14) 0.0462(16) 0.0360(13) 0.0002(11) 0.0269(12) 0.0017(12)
C25 0.0403(14) 0.0433(15) 0.0376(13) -0.0047(11) 0.0221(12) -0.0043(12)
C26 0.0487(16) 0.0431(16) 0.0512(16) 0.0014(13) 0.0314(14) -0.0047(13)
C31 0.0277(11) 0.0364(13) 0.0284(11) 0.0032(10) 0.0086(10) 0.0038(10)
C32 0.0397(13) 0.0332(13) 0.0323(12) 0.0030(10) 0.0142(11) 0.0058(11)
C33 0.0316(12) 0.0350(13) 0.0305(11) 0.0054(10) 0.0157(10) 0.0047(10)
C34 0.0394(13) 0.0355(14) 0.0320(12) 0.0047(10) 0.0179(11) 0.0061(11)
C35 0.0504(16) 0.0348(14) 0.0347(13) 0.0053(11) 0.0211(12) 0.0079(12)
C36 0.0659(19) 0.0335(15) 0.0441(15) 0.0025(12) 0.0299(15) 0.0090(13)
C37 0.0694(19) 0.0322(14) 0.0363(13) -0.0043(11) 0.0319(14) -0.0019(13)
Cl2 0.0206(8) 0.0431(12) 0.0385(12) -0.0066(11) 0.0025(8) 0.0017(10)
Cl1 0.0206(8) 0.0431(12) 0.0385(12) -0.0066(11) 0.0025(8) 0.0017(10)
C10 0.0354(18) 0.0300(19) 0.058(2) 0.000 0.0176(16) 0.000
N20 0.0354(18) 0.0300(19) 0.058(2) 0.000 0.0176(16) 0.000
O10 0.057(3) 0.056(3) 0.082(5) -0.011(2) -0.006(3) -0.021(2)
O20 0.057(3) 0.056(3) 0.082(5) -0.011(2) -0.006(3) -0.021(2)

loop_
_atom_type_symbol
_atom_type_description
_atom_type_scat_dispersion_real
_atom_type_scat_dispersion_imag
_atom_type_scat_source
C C 0.0033 0.0016 'International Tables Vol C Tables 4.2.6.8 and 6.1.1.4'
H H 0.0000 0.0000 'International Tables Vol C Tables 4.2.6.8 and 6.1.1.4'
N N 0.0061 0.0033 'International Tables Vol C Tables 4.2.6.8 and 6.1.1.4'
O O 0.0106 0.0060 'International Tables Vol C Tables 4.2.6.8 and 6.1.1.4'
P P 0.1023 0.0942 'International Tables Vol C Tables 4.2.6.8 and 6.1.1.4'
Fe Fe 0.3463 0.8444 'International Tables Vol C Tables 4.2.6.8 and 6.1.1.4'
Cl Cl 0.1484 0.1585 'International Tables Vol C Tables 4.2.6.8 and 6.1.1.4'

loop_
_geom_angle_atom_site_label_1
_geom_angle_atom_site_label_2
_geom_angle_atom_site_label_3
_geom_angle
_geom_angle_site_symmetry_1
_geom_angle_site_symmetry_3
C10 Fe1 N20 119.0(2) . 2_353
C10 Fe1 N20 119.0(2) . .
N20 Fe1 N20 122.0(4) 2_353 .
C10 Fe1 P1 91.04(2) . .
N20 Fe1 P1 88.7(2) 2_353 .
N20 Fe1 P1 90.2(2) . .
C10 Fe1 P1 91.04(2) . 2_353
N20 Fe1 P1 90.2(2) 2_353 2_353
N20 Fe1 P1 88.7(2) . 2_353
P1 Fe1 P1 177.91(4) . 2_353
C10 Fe1 Cl2 120.59(9) . .
N20 Fe1 Cl2 120.4(2) 2_353 .
N20 Fe1 Cl2 1.6(2) . .
P1 Fe1 Cl2 90.00(8) . .
P1 Fe1 Cl2 88.94(8) 2_353 .
C10 Fe1 Cl2 120.59(9) . 2_353
N20 Fe1 Cl2 1.6(2) 2_353 2_353
N20 Fe1 Cl2 120.4(2) . 2_353
P1 Fe1 Cl2 88.94(8) . 2_353
P1 Fe1 Cl2 90.00(8) 2_353 2_353
Cl2 Fe1 Cl2 118.81(18) . 2_353
C10 Fe1 Cl1 0.000(1) . .
N20 Fe1 Cl1 119.0(2) 2_353 .
N20 Fe1 Cl1 119.0(2) . .
P1 Fe1 Cl1 91.04(2) . .
P1 Fe1 Cl1 91.04(2) 2_353 .
Cl2 Fe1 Cl1 120.59(9) . .
Cl2 Fe1 Cl1 120.59(9) 2_353 .
C31 P1 C21 104.18(12) . .
C31 P1 C11 104.31(12) . .
C21 P1 C11 103.47(12) . .
C31 P1 Fe1 114.15(8) . .
C21 P1 Fe1 115.41(8) . .
C11 P1 Fe1 114.00(9) . .
C12 C11 P1 113.98(18) . .
C11 C12 C13 114.0(2) . .
C14 C13 C12 113.6(2) . .
C13 C14 C15 114.3(2) . .
C16 C15 C14 114.7(2) . .
C17 C16 C15 113.1(2) . .
C16 C17 C18 113.3(2) . .
C17 C18 C26 113.5(2) . 2_353
C22 C21 P1 114.03(17) . .
C23 C22 C21 112.6(2) . .
C22 C23 C24 113.3(2) . .
C25 C24 C23 114.2(2) . .
C24 C25 C26 114.4(2) . .
C25 C26 C18 114.8(2) . 2_353
C32 C31 P1 114.36(16) . .
C33 C32 C31 113.9(2) . .
C34 C33 C32 112.8(2) . .
C33 C34 C35 114.7(2) . .
C36 C35 C34 113.9(2) . .
C35 C36 C37 115.1(2) . .
C36 C37 C37 114.3(3) . 2_353
N20 Cl2 Fe1 4.8(7) . .
O10 Cl1 O10 81.6(14) . 2_353
O10 Cl1 C10 139.2(7) . .
O10 Cl1 C10 139.2(7) 2_353 .
O10 Cl1 Fe1 139.2(7) . .
O10 Cl1 Fe1 139.2(7) 2_353 .
C10 Cl1 Fe1 0.000(2) . .
Cl1 C10 O10 19.3(3) . .
Cl1 C10 O10 19.3(3) . 2_353
O10 C10 O10 38.7(7) . 2_353
Cl1 C10 Fe1 180.000(2) . .
O10 C10 Fe1 160.7(3) . .
O10 C10 Fe1 160.7(3) 2_353 .
Cl2 N20 O20 10.6(9) . .
Cl2 N20 Fe1 173.6(10) . .
O20 N20 Fe1 175.5(9) . .
Cl1 O10 O10 49.2(7) . 2_353
Cl1 O10 C10 21.5(4) . .
O10 O10 C10 70.7(3) 2_353 .

loop_
_geom_bond_atom_site_label_1
_geom_bond_atom_site_label_2
_geom_bond_distance
_geom_bond_site_symmetry_2
Fe1 C10 1.663(6) .
Fe1 N20 1.769(6) 2_353
Fe1 N20 1.769(6) .
Fe1 P1 2.2527(6) .
Fe1 P1 2.2527(6) 2_353
Fe1 Cl2 2.363(4) .
Fe1 Cl2 2.363(4) 2_353
Fe1 Cl1 2.356(6) .
P1 C31 1.824(3) .
P1 C21 1.830(3) .
P1 C11 1.830(3) .
C11 C12 1.527(4) .
C12 C13 1.528(4) .
C13 C14 1.521(4) .
C14 C15 1.531(4) .
C15 C16 1.525(4) .
C16 C17 1.517(4) .
C17 C18 1.523(4) .
C18 C26 1.536(4) 2_353
C21 C22 1.529(4) .
C22 C23 1.527(3) .
C23 C24 1.532(4) .
C24 C25 1.517(4) .
C25 C26 1.526(4) .
C26 C18 1.536(4) 2_353
C31 C32 1.520(4) .
C32 C33 1.518(3) .
C33 C34 1.516(4) .
C34 C35 1.521(4) .
C35 C36 1.516(4) .
C36 C37 1.528(5) .
C37 C37 1.529(6) 2_353
Cl2 N20 0.597(6) .
Cl1 O10 0.627(5) .
Cl1 O10 0.627(5) 2_353
Cl1 C10 0.692(4) .
C10 O10 1.237(6) .
C10 O10 1.237(6) 2_353
N20 O20 0.981(10) .
O10 O10 0.820(14) 2_353

loop_
_geom_torsion_atom_site_label_1
_geom_torsion_atom_site_label_2
_geom_torsion_atom_site_label_3
_geom_torsion_atom_site_label_4
_geom_torsion
_geom_torsion_site_symmetry_1
_geom_torsion_site_symmetry_4
C10 Fe1 P1 C31 160.67(9) . .
N20 Fe1 P1 C31 -80.4(2) 2_353 .
N20 Fe1 P1 C31 41.7(2) . .
P1 Fe1 P1 C31 -19.33(9) 2_353 .
Cl2 Fe1 P1 C31 40.07(13) . .
Cl2 Fe1 P1 C31 -78.75(13) 2_353 .
Cl1 Fe1 P1 C31 160.67(9) . .
C10 Fe1 P1 C21 -78.66(10) . .
N20 Fe1 P1 C21 40.3(2) 2_353 .
N20 Fe1 P1 C21 162.3(2) . .
P1 Fe1 P1 C21 101.34(10) 2_353 .
Cl2 Fe1 P1 C21 160.74(13) . .
Cl2 Fe1 P1 C21 41.92(13) 2_353 .
Cl1 Fe1 P1 C21 -78.66(10) . .
C10 Fe1 P1 C11 40.93(9) . .
N20 Fe1 P1 C11 159.9(2) 2_353 .
N20 Fe1 P1 C11 -78.1(2) . .
P1 Fe1 P1 C11 -139.07(10) 2_353 .
Cl2 Fe1 P1 C11 -79.67(13) . .
Cl2 Fe1 P1 C11 161.51(13) 2_353 .
Cl1 Fe1 P1 C11 40.93(9) . .
C31 P1 C11 C12 -73.7(2) . .
C21 P1 C11 C12 177.55(19) . .
Fe1 P1 C11 C12 51.4(2) . .
P1 C11 C12 C13 -176.69(19) . .
C11 C12 C13 C14 57.9(3) . .
C12 C13 C14 C15 159.4(2) . .
C13 C14 C15 C16 -69.5(3) . .
C14 C15 C16 C17 -59.9(3) . .
C15 C16 C17 C18 -175.5(2) . .
C16 C17 C18 C26 178.8(2) . 2_353
C31 P1 C21 C22 175.65(18) . .
C11 P1 C21 C22 -75.5(2) . .
Fe1 P1 C21 C22 49.7(2) . .
P1 C21 C22 C23 175.72(18) . .
C21 C22 C23 C24 170.0(2) . .
C22 C23 C24 C25 62.4(3) . .
C23 C24 C25 C26 172.3(2) . .
C24 C25 C26 C18 57.3(3) . 2_353
C21 P1 C31 C32 -73.4(2) . .
C11 P1 C31 C32 178.41(19) . .
Fe1 P1 C31 C32 53.4(2) . .
P1 C31 C32 C33 -167.54(19) . .
C31 C32 C33 C34 176.3(2) . .
C32 C33 C34 C35 -176.6(2) . .
C33 C34 C35 C36 -176.7(2) . .
C34 C35 C36 C37 -58.0(4) . .
C35 C36 C37 C37 -61.4(3) . 2_353
C10 Fe1 Cl2 N20 7(8) . .
N20 Fe1 Cl2 N20 -173(8) 2_353 .
P1 Fe1 Cl2 N20 99(8) . .
P1 Fe1 Cl2 N20 -83(8) 2_353 .
Cl2 Fe1 Cl2 N20 -173(8) 2_353 .
Cl1 Fe1 Cl2 N20 7(8) . .
C10 Fe1 Cl1 O10 0(100) . .
N20 Fe1 Cl1 O10 -147.4(12) 2_353 .
N20 Fe1 Cl1 O10 32.6(12) . .
P1 Fe1 Cl1 O10 -58.3(12) . .
P1 Fe1 Cl1 O10 121.7(12) 2_353 .
Cl2 Fe1 Cl1 O10 32.3(12) . .
Cl2 Fe1 Cl1 O10 -147.7(12) 2_353 .
C10 Fe1 Cl1 O10 0(100) . 2_353
N20 Fe1 Cl1 O10 32.6(12) 2_353 2_353
N20 Fe1 Cl1 O10 -147.4(12) . 2_353
P1 Fe1 Cl1 O10 121.7(12) . 2_353
P1 Fe1 Cl1 O10 -58.3(12) 2_353 2_353
Cl2 Fe1 Cl1 O10 -147.7(12) . 2_353
Cl2 Fe1 Cl1 O10 32.3(12) 2_353 2_353
N20 Fe1 Cl1 C10 0(100) 2_353 .
N20 Fe1 Cl1 C10 0(100) . .
P1 Fe1 Cl1 C10 0(100) . .
P1 Fe1 Cl1 C10 0(100) 2_353 .
Cl2 Fe1 Cl1 C10 0(100) . .
Cl2 Fe1 Cl1 C10 0(100) 2_353 .
O10 Cl1 C10 O10 179.999(6) 2_353 .
Fe1 Cl1 C10 O10 0(100) . .
O10 Cl1 C10 O10 180.001(6) . 2_353
Fe1 Cl1 C10 O10 0(100) . 2_353
O10 Cl1 C10 Fe1 0(100) . .
O10 Cl1 C10 Fe1 0(100) 2_353 .
N20 Fe1 C10 Cl1 0(100) 2_353 .
N20 Fe1 C10 Cl1 0(100) . .
P1 Fe1 C10 Cl1 0(100) . .
P1 Fe1 C10 Cl1 0(100) 2_353 .
Cl2 Fe1 C10 Cl1 0(100) . .
Cl2 Fe1 C10 Cl1 0(100) 2_353 .
N20 Fe1 C10 O10 -147.4(12) 2_353 .
N20 Fe1 C10 O10 32.6(12) . .
P1 Fe1 C10 O10 -58.3(12) . .
P1 Fe1 C10 O10 121.7(12) 2_353 .
Cl2 Fe1 C10 O10 32.3(12) . .
Cl2 Fe1 C10 O10 -147.7(12) 2_353 .
Cl1 Fe1 C10 O10 0(100) . .
N20 Fe1 C10 O10 32.6(12) 2_353 2_353
N20 Fe1 C10 O10 -147.4(12) . 2_353
P1 Fe1 C10 O10 121.7(12) . 2_353
P1 Fe1 C10 O10 -58.3(12) 2_353 2_353
Cl2 Fe1 C10 O10 -147.7(12) . 2_353
Cl2 Fe1 C10 O10 32.3(12) 2_353 2_353
Cl1 Fe1 C10 O10 0(100) . 2_353
Fe1 Cl2 N20 O20 -168(7) . .
C10 Fe1 N20 Cl2 -173(8) . .
N20 Fe1 N20 Cl2 7(8) 2_353 .
P1 Fe1 N20 Cl2 -81(8) . .
P1 Fe1 N20 Cl2 97(8) 2_353 .
Cl2 Fe1 N20 Cl2 8(9) 2_353 .
Cl1 Fe1 N20 Cl2 -173(8) . .
C10 Fe1 N20 O20 -21(11) . .
N20 Fe1 N20 O20 159(11) 2_353 .
P1 Fe1 N20 O20 71(11) . .
P1 Fe1 N20 O20 -111(11) 2_353 .
Cl2 Fe1 N20 O20 152(17) . .
Cl2 Fe1 N20 O20 160(11) 2_353 .
Cl1 Fe1 N20 O20 -21(11) . .
C10 Cl1 O10 O10 180.000(4) . 2_353
Fe1 Cl1 O10 O10 180.000(3) . 2_353
O10 Cl1 O10 C10 180.000(4) 2_353 .
Fe1 Cl1 O10 C10 0.000(3) . .
O10 C10 O10 Cl1 0.000(6) 2_353 .
Fe1 C10 O10 Cl1 180.000(6) . .
Cl1 C10 O10 O10 0.000(4) . 2_353
Fe1 C10 O10 O10 180.000(3) . 2_353
